data_7719856
loop_
_publ_author_name
'Barton, Kyle J.'
'Hedberg, Emma N.'
'Horton, Alexandria R.'
'Allen, Jacqueline N.'
'Wheeler, Kraig A.'
'Cravens, Shannen L.'
'Bailey, Wilson D.'

_publ_section_title
;
 Pyridyl &#x3b2;-ketoenols, pyrazoles and their zinc complexes: synthesis,
 photophysical properties, and DNA binding.
;
_journal_issue 46
_journal_name_full 'Dalton transactions (Cambridge, England : 2003)'
_journal_page_first 17299
_journal_page_last 17310
_journal_paper_doi 10.1039/d5dt01900a
_journal_volume 54
_journal_year 2025
_chemical_formula_moiety 'C16 H16 N4'
_chemical_formula_sum 'C16 H16 N4'
_chemical_formula_weight 264.33
_space_group_crystal_system monoclinic
_space_group_IT_number 14
_space_group_name_Hall '-P 2ybc'
_space_group_name_H-M_alt 'P 1 21/c 1'
_atom_sites_solution_hydrogens mixed
_atom_sites_solution_primary intrinsic
_audit_creation_method SHELXL-2018/3
_audit_update_record
;
2025-08-08 deposited with the CCDC.	2025-10-31 downloaded from the CCDC.
;
_cell_angle_alpha 90
_cell_angle_beta 98.018(1)
_cell_angle_gamma 90
_cell_formula_units_Z 4
_cell_length_a 11.5707(3)
_cell_length_b 6.0057(2)
_cell_length_c 19.0933(6)
_cell_measurement_reflns_used 9925
_cell_measurement_temperature 100(2)
_cell_measurement_theta_max 71.81
_cell_measurement_theta_min 3.86
_cell_volume 1313.83(7)
_computing_cell_refinement 'SAINT V8.38A (Bruker, 2017)'
_computing_data_collection 'APEX3 v2018.7-2 (Bruker, 2018)'
_computing_data_reduction 'SAINT V8.38A (Bruker, 2017)'
_computing_molecular_graphics 'XSEED (Barbour, 2001)'
_computing_publication_material 'XSEED (Barbour, 2001)'
_computing_structure_refinement 'SHELXL-2018/3 (Sheldrick, 2018)'
_computing_structure_solution 'SHELXT-2018/2 (Sheldrick, 2018)'
_diffrn_ambient_temperature 100(2)
_diffrn_detector 'Bruker Photon II CPAD'
_diffrn_detector_area_resol_mean 7.9
_diffrn_detector_type 'CPAD Area Detector'
_diffrn_measured_fraction_theta_full 0.997
_diffrn_measured_fraction_theta_max 0.995
_diffrn_measurement_device 'Kappa Four-Circle Diffractometer'
_diffrn_measurement_device_type 'Bruker D8 Venture'
_diffrn_measurement_method '\f and \w scans'
_diffrn_radiation_monochromator 'Double Bounce Multilayer Mirrors'
_diffrn_radiation_probe x-ray
_diffrn_radiation_type CuK\a
_diffrn_radiation_wavelength 1.54178
_diffrn_reflns_av_R_equivalents 0.0418
_diffrn_reflns_av_unetI/netI 0.0217
_diffrn_reflns_Laue_measured_fraction_full 0.997
_diffrn_reflns_Laue_measured_fraction_max 0.995
_diffrn_reflns_limit_h_max 14
_diffrn_reflns_limit_h_min -14
_diffrn_reflns_limit_k_max 7
_diffrn_reflns_limit_k_min -7
_diffrn_reflns_limit_l_max 23
_diffrn_reflns_limit_l_min -20
_diffrn_reflns_number 23491
_diffrn_reflns_point_group_measured_fraction_full 0.997
_diffrn_reflns_point_group_measured_fraction_max 0.995
_diffrn_reflns_theta_full 67.679
_diffrn_reflns_theta_max 72.005
_diffrn_reflns_theta_min 3.858
_diffrn_source 'Microsource IuS Incoatec 3.0'
_exptl_absorpt_coefficient_mu 0.652
_exptl_absorpt_correction_T_max 0.7536
_exptl_absorpt_correction_T_min 0.6548
_exptl_absorpt_correction_type multi-scan
_exptl_absorpt_process_details
;
SADABS-2016/2 (Bruker AXS)
Krause, L., Herbst-Irmer, R., Sheldrick G.M. & Stalke D.,
 J. Appl. Cryst. 48 (2015) 3-10.
;
_exptl_crystal_colour colourless
_exptl_crystal_density_diffrn 1.336
_exptl_crystal_description plate
_exptl_crystal_F_000 560
_exptl_crystal_size_max 0.205
_exptl_crystal_size_mid 0.186
_exptl_crystal_size_min 0.038
_refine_diff_density_max 0.174
_refine_diff_density_min -0.248
_refine_diff_density_rms 0.043
_refine_ls_extinction_method none
_refine_ls_goodness_of_fit_ref 1.049
_refine_ls_hydrogen_treatment mixed
_refine_ls_matrix_type full
_refine_ls_number_parameters 186
_refine_ls_number_reflns 2580
_refine_ls_number_restraints 0
_refine_ls_restrained_S_all 1.049
_refine_ls_R_factor_all 0.0415
_refine_ls_R_factor_gt 0.0366
_refine_ls_shift/su_max 0.001
_refine_ls_shift/su_mean 0.000
_refine_ls_structure_factor_coef Fsqd
_refine_ls_weighting_details 'w=1/[\s^2^(Fo^2^)+(0.0494P)^2^+0.5421P] where P=(Fo^2^+2Fc^2^)/3'
_refine_ls_weighting_scheme calc
_refine_ls_wR_factor_gt 0.0942
_refine_ls_wR_factor_ref 0.0982
_reflns_Friedel_coverage 0.000
_reflns_number_gt 2291
_reflns_number_total 2580
_reflns_threshold_expression 'I > 2\s(I)'
_cod_data_source_file d5dt01900a2.cif
_cod_data_source_block 21wdb05
_cod_depositor_comments
;
The following automatic conversions were performed:

data item '_diffrn_radiation_probe' value 'X-ray' was changed to
'x-ray' in accordance with the
/home/data/users/saulius/crontab/automatic-downloads/rss-feeds/RSC/lib/dictionaries/cif_core.dic
dictionary named 'cif_core.dic' version 2.4.2 last updated on
2011-04-26.

Automatic conversion script
Id: cif_fix_values 8170 2020-07-09 18:12:32Z antanas 

 Adding full bibliography for 7719853--7719858.cif.
;
_cod_original_sg_symbol_H-M 'P 21/c'
_cod_database_code 7719856
_shelx_shelxl_version_number 2018/3
_shelx_space_group_comment
;
The symmetry employed for this shelxl refinement is uniquely defined
by the following loop, which should always be used as a source of
symmetry information in preference to the above space-group names.
They are only intended as comments.
;

loop_
_space_group_symop_operation_xyz
'x, y, z'
'-x, y+1/2, -z+1/2'
'-x, -y, -z'
'x, -y-1/2, z-1/2'

loop_
_atom_site_label
_atom_site_type_symbol
_atom_site_fract_x
_atom_site_fract_y
_atom_site_fract_z
_atom_site_U_iso_or_equiv
_atom_site_adp_type
_atom_site_occupancy
_atom_site_site_symmetry_order
_atom_site_calc_flag
_atom_site_refinement_flags_posn
_atom_site_refinement_flags_adp
_atom_site_refinement_flags_occupancy
_atom_site_disorder_assembly
_atom_site_disorder_group
N1 N 0.62023(8) 0.25244(17) 0.50997(5) 0.0188(2) Uani 1 1 d . . . . .
N2 N 0.45672(9) 0.12074(17) 0.59638(5) 0.0194(2) Uani 1 1 d . . . . .
HN2 H 0.4608(12) 0.023(3) 0.5613(8) 0.023 Uiso 1 1 d . U . . .
N3 N 0.37371(9) 0.09371(17) 0.63927(5) 0.0206(2) Uani 1 1 d . . . . .
N4 N 0.03874(9) 0.43233(17) 0.86149(6) 0.0229(2) Uani 1 1 d . . . . .
C1 C 0.69648(10) 0.3216(2) 0.46773(6) 0.0204(3) Uani 1 1 d . . . . .
H1 H 0.710950 0.227025 0.430031 0.024 Uiso 1 1 calc R U . . .
C2 C 0.75553(10) 0.5233(2) 0.47589(6) 0.0203(3) Uani 1 1 d . . . . .
H2 H 0.808819 0.564959 0.444590 0.024 Uiso 1 1 calc R U . . .
C3 C 0.73497(10) 0.6624(2) 0.53064(6) 0.0212(3) Uani 1 1 d . . . . .
H3 H 0.773404 0.802090 0.537378 0.025 Uiso 1 1 calc R U . . .
C4 C 0.65730(10) 0.5942(2) 0.57548(6) 0.0198(3) Uani 1 1 d . . . . .
H4 H 0.642346 0.685633 0.613808 0.024 Uiso 1 1 calc R U . . .
C5 C 0.60144(10) 0.3889(2) 0.56340(6) 0.0172(3) Uani 1 1 d . . . . .
C6 C 0.51480(10) 0.3157(2) 0.60774(6) 0.0176(3) Uani 1 1 d . . . . .
C7 C 0.46968(10) 0.4206(2) 0.66235(6) 0.0178(2) Uani 1 1 d . . . . .
H7 H 0.493197 0.559308 0.683673 0.021 Uiso 1 1 calc R U . . .
C8 C 0.38128(10) 0.2777(2) 0.67963(6) 0.0179(3) Uani 1 1 d . . . . .
C9 C 0.29671(10) 0.3145(2) 0.72929(6) 0.0171(3) Uani 1 1 d . . . . .
C10 C 0.29177(10) 0.5165(2) 0.76515(6) 0.0194(3) Uani 1 1 d . . . . .
H10 H 0.347363 0.629182 0.759490 0.023 Uiso 1 1 calc R U . . .
C11 C 0.20767(10) 0.5566(2) 0.80879(6) 0.0200(3) Uani 1 1 d . . . . .
H11 H 0.206815 0.695596 0.832456 0.024 Uiso 1 1 calc R U . . .
C12 C 0.12355(10) 0.39419(19) 0.81853(6) 0.0174(3) Uani 1 1 d . . . . .
C13 C 0.12924(11) 0.1903(2) 0.78270(6) 0.0200(3) Uani 1 1 d . . . . .
H13 H 0.074179 0.076679 0.788326 0.024 Uiso 1 1 calc R U . . .
C14 C 0.21363(11) 0.1530(2) 0.73948(6) 0.0197(3) Uani 1 1 d . . . . .
H14 H 0.215251 0.013759 0.716046 0.024 Uiso 1 1 calc R U . . .
C15 C -0.03639(11) 0.2540(2) 0.87867(7) 0.0246(3) Uani 1 1 d . . . . .
H15A H -0.075434 0.186552 0.834932 0.037 Uiso 1 1 calc R U . . .
H15B H -0.095080 0.313664 0.905987 0.037 Uiso 1 1 calc R U . . .
H15C H 0.010417 0.140974 0.906730 0.037 Uiso 1 1 calc R U . . .
C16 C 0.03497(12) 0.6418(2) 0.89798(7) 0.0276(3) Uani 1 1 d . . . . .
H16A H 0.107329 0.661568 0.930748 0.041 Uiso 1 1 calc R U . . .
H16B H -0.031690 0.642655 0.924511 0.041 Uiso 1 1 calc R U . . .
H16C H 0.026690 0.763623 0.863490 0.041 Uiso 1 1 calc R U . . .

loop_
_atom_site_aniso_label
_atom_site_aniso_U_11
_atom_site_aniso_U_22
_atom_site_aniso_U_33
_atom_site_aniso_U_23
_atom_site_aniso_U_13
_atom_site_aniso_U_12
N1 0.0184(5) 0.0205(5) 0.0177(5) -0.0012(4) 0.0032(4) 0.0001(4)
N2 0.0235(5) 0.0194(5) 0.0170(5) -0.0016(4) 0.0083(4) -0.0010(4)
N3 0.0246(5) 0.0215(5) 0.0173(5) -0.0013(4) 0.0082(4) -0.0017(4)
N4 0.0250(5) 0.0194(5) 0.0266(5) 0.0009(4) 0.0118(4) 0.0021(4)
C1 0.0189(6) 0.0240(6) 0.0187(6) -0.0023(5) 0.0046(4) 0.0007(5)
C2 0.0172(6) 0.0249(6) 0.0192(6) 0.0014(5) 0.0039(4) -0.0012(5)
C3 0.0197(6) 0.0223(6) 0.0209(6) -0.0004(5) 0.0007(5) -0.0035(5)
C4 0.0199(6) 0.0225(6) 0.0169(6) -0.0022(4) 0.0016(4) -0.0002(5)
C5 0.0159(5) 0.0209(6) 0.0145(5) 0.0014(4) 0.0006(4) 0.0019(4)
C6 0.0190(6) 0.0187(6) 0.0147(5) 0.0008(4) 0.0007(4) 0.0007(4)
C7 0.0192(6) 0.0194(6) 0.0144(5) -0.0011(4) 0.0008(4) -0.0005(4)
C8 0.0214(6) 0.0185(6) 0.0134(5) 0.0002(4) 0.0015(4) 0.0006(5)
C9 0.0189(6) 0.0190(6) 0.0133(5) 0.0007(4) 0.0014(4) 0.0003(4)
C10 0.0209(6) 0.0189(6) 0.0188(6) -0.0005(4) 0.0042(4) -0.0029(5)
C11 0.0238(6) 0.0169(6) 0.0192(6) -0.0025(4) 0.0032(5) -0.0001(5)
C12 0.0184(6) 0.0196(6) 0.0142(5) 0.0029(4) 0.0020(4) 0.0033(4)
C13 0.0210(6) 0.0199(6) 0.0196(6) 0.0008(5) 0.0039(5) -0.0034(5)
C14 0.0245(6) 0.0177(6) 0.0172(5) -0.0028(4) 0.0034(5) -0.0016(5)
C15 0.0230(6) 0.0253(6) 0.0275(6) 0.0003(5) 0.0105(5) -0.0002(5)
C16 0.0307(7) 0.0260(7) 0.0286(7) -0.0056(5) 0.0127(5) 0.0007(5)

loop_
_atom_type_symbol
_atom_type_description
_atom_type_scat_dispersion_real
_atom_type_scat_dispersion_imag
_atom_type_scat_source
C C 0.0181 0.0091 'International Tables Vol C Tables 4.2.6.8 and 6.1.1.4'
H H 0.0000 0.0000 'International Tables Vol C Tables 4.2.6.8 and 6.1.1.4'
N N 0.0311 0.0180 'International Tables Vol C Tables 4.2.6.8 and 6.1.1.4'

loop_
_geom_angle_atom_site_label_1
_geom_angle_atom_site_label_2
_geom_angle_atom_site_label_3
_geom_angle
_geom_angle_site_symmetry_1
_geom_angle_site_symmetry_3
_geom_angle_publ_flag
C1 N1 C5 117.07(10) . . ?
C6 N2 N3 112.63(10) . . ?
C6 N2 HN2 127.5(10) . . ?
N3 N2 HN2 119.3(9) . . ?
C8 N3 N2 104.65(10) . . ?
C12 N4 C16 120.19(10) . . ?
C12 N4 C15 120.72(10) . . ?
C16 N4 C15 118.49(10) . . ?
N1 C1 C2 123.86(11) . . ?
N1 C1 H1 118.1 . . ?
C2 C1 H1 118.1 . . ?
C3 C2 C1 118.50(11) . . ?
C3 C2 H2 120.8 . . ?
C1 C2 H2 120.8 . . ?
C2 C3 C4 118.85(11) . . ?
C2 C3 H3 120.6 . . ?
C4 C3 H3 120.6 . . ?
C3 C4 C5 118.93(11) . . ?
C3 C4 H4 120.5 . . ?
C5 C4 H4 120.5 . . ?
N1 C5 C4 122.78(11) . . ?
N1 C5 C6 116.70(10) . . ?
C4 C5 C6 120.47(11) . . ?
N2 C6 C7 106.51(10) . . ?
N2 C6 C5 122.09(10) . . ?
C7 C6 C5 131.27(11) . . ?
C6 C7 C8 105.19(10) . . ?
C6 C7 H7 127.4 . . ?
C8 C7 H7 127.4 . . ?
N3 C8 C7 110.99(10) . . ?
N3 C8 C9 119.83(10) . . ?
C7 C8 C9 128.99(11) . . ?
C10 C9 C14 117.26(11) . . ?
C10 C9 C8 121.49(11) . . ?
C14 C9 C8 121.16(11) . . ?
C11 C10 C9 121.63(11) . . ?
C11 C10 H10 119.2 . . ?
C9 C10 H10 119.2 . . ?
C10 C11 C12 120.98(11) . . ?
C10 C11 H11 119.5 . . ?
C12 C11 H11 119.5 . . ?
N4 C12 C11 121.62(11) . . ?
N4 C12 C13 121.14(11) . . ?
C11 C12 C13 117.24(10) . . ?
C14 C13 C12 121.05(11) . . ?
C14 C13 H13 119.5 . . ?
C12 C13 H13 119.5 . . ?
C13 C14 C9 121.83(11) . . ?
C13 C14 H14 119.1 . . ?
C9 C14 H14 119.1 . . ?
N4 C15 H15A 109.5 . . ?
N4 C15 H15B 109.5 . . ?
H15A C15 H15B 109.5 . . ?
N4 C15 H15C 109.5 . . ?
H15A C15 H15C 109.5 . . ?
H15B C15 H15C 109.5 . . ?
N4 C16 H16A 109.5 . . ?
N4 C16 H16B 109.5 . . ?
H16A C16 H16B 109.5 . . ?
N4 C16 H16C 109.5 . . ?
H16A C16 H16C 109.5 . . ?
H16B C16 H16C 109.5 . . ?

loop_
_geom_bond_atom_site_label_1
_geom_bond_atom_site_label_2
_geom_bond_distance
_geom_bond_site_symmetry_2
_geom_bond_publ_flag
N1 C1 1.3415(15) . ?
N1 C5 1.3498(15) . ?
N2 C6 1.3526(16) . ?
N2 N3 1.3560(14) . ?
N2 HN2 0.895(16) . ?
N3 C8 1.3432(15) . ?
N4 C12 1.3830(15) . ?
N4 C16 1.4418(16) . ?
N4 C15 1.4455(16) . ?
C1 C2 1.3890(18) . ?
C1 H1 0.9500 . ?
C2 C3 1.3842(17) . ?
C2 H2 0.9500 . ?
C3 C4 1.3869(17) . ?
C3 H3 0.9500 . ?
C4 C5 1.3959(17) . ?
C4 H4 0.9500 . ?
C5 C6 1.4668(16) . ?
C6 C7 1.3815(16) . ?
C7 C8 1.4091(16) . ?
C7 H7 0.9500 . ?
C8 C9 1.4712(15) . ?
C9 C10 1.3980(16) . ?
C9 C14 1.3983(17) . ?
C10 C11 1.3876(16) . ?
C10 H10 0.9500 . ?
C11 C12 1.4083(17) . ?
C11 H11 0.9500 . ?
C12 C13 1.4086(17) . ?
C13 C14 1.3817(17) . ?
C13 H13 0.9500 . ?
C14 H14 0.9500 . ?
C15 H15A 0.9800 . ?
C15 H15B 0.9800 . ?
C15 H15C 0.9800 . ?
C16 H16A 0.9800 . ?
C16 H16B 0.9800 . ?
C16 H16C 0.9800 . ?

loop_
_geom_torsion_atom_site_label_1
_geom_torsion_atom_site_label_2
_geom_torsion_atom_site_label_3
_geom_torsion_atom_site_label_4
_geom_torsion
_geom_torsion_site_symmetry_1
_geom_torsion_site_symmetry_2
_geom_torsion_site_symmetry_3
_geom_torsion_site_symmetry_4
_geom_torsion_publ_flag
C6 N2 N3 C8 -0.80(13) . . . . ?
C5 N1 C1 C2 -0.32(17) . . . . ?
N1 C1 C2 C3 -0.05(18) . . . . ?
C1 C2 C3 C4 0.59(17) . . . . ?
C2 C3 C4 C5 -0.76(17) . . . . ?
C1 N1 C5 C4 0.13(17) . . . . ?
C1 N1 C5 C6 177.85(10) . . . . ?
C3 C4 C5 N1 0.40(17) . . . . ?
C3 C4 C5 C6 -177.23(11) . . . . ?
N3 N2 C6 C7 1.57(13) . . . . ?
N3 N2 C6 C5 -174.69(10) . . . . ?
N1 C5 C6 N2 0.43(16) . . . . ?
C4 C5 C6 N2 178.20(11) . . . . ?
N1 C5 C6 C7 -174.80(12) . . . . ?
C4 C5 C6 C7 2.98(19) . . . . ?
N2 C6 C7 C8 -1.62(12) . . . . ?
C5 C6 C7 C8 174.17(12) . . . . ?
N2 N3 C8 C7 -0.29(13) . . . . ?
N2 N3 C8 C9 175.09(10) . . . . ?
C6 C7 C8 N3 1.21(13) . . . . ?
C6 C7 C8 C9 -173.63(11) . . . . ?
N3 C8 C9 C10 -171.31(11) . . . . ?
C7 C8 C9 C10 3.14(18) . . . . ?
N3 C8 C9 C14 5.05(17) . . . . ?
C7 C8 C9 C14 179.49(12) . . . . ?
C14 C9 C10 C11 -0.37(17) . . . . ?
C8 C9 C10 C11 176.12(11) . . . . ?
C9 C10 C11 C12 -0.10(18) . . . . ?
C16 N4 C12 C11 -0.29(17) . . . . ?
C15 N4 C12 C11 -171.32(11) . . . . ?
C16 N4 C12 C13 179.65(11) . . . . ?
C15 N4 C12 C13 8.62(17) . . . . ?
C10 C11 C12 N4 -179.56(11) . . . . ?
C10 C11 C12 C13 0.50(17) . . . . ?
N4 C12 C13 C14 179.63(11) . . . . ?
C11 C12 C13 C14 -0.43(17) . . . . ?
C12 C13 C14 C9 -0.04(18) . . . . ?
C10 C9 C14 C13 0.44(17) . . . . ?
C8 C9 C14 C13 -176.06(11) . . . . ?
